data_4130322
loop_
_publ_author_name
'Zheng, Jun'
'Cui, Wen-Jun'
'Zheng, Chao'
'You, Shu-Li'

_publ_section_title
;
 Synthesis and Application of Chiral Spiro Cp Ligands in Rhodium-Catalyzed
 Asymmetric Oxidative Coupling of Biaryl Compounds with Alkenes.
;
_journal_issue 16
_journal_name_full 'Journal of the American Chemical Society'
_journal_page_first 5242
_journal_page_last 5245
_journal_paper_doi 10.1021/jacs.6b02302
_journal_volume 138
_journal_year 2016
_chemical_absolute_configuration rmad
_chemical_formula_moiety 'C30 H33 O2 Rh'
_chemical_formula_sum 'C30 H33 O2 Rh'
_chemical_formula_weight 528.47
_space_group_crystal_system orthorhombic
_space_group_IT_number 19
_space_group_name_Hall 'P 2ac 2ab'
_space_group_name_H-M_alt 'P 21 21 21'
_atom_sites_solution_hydrogens geom
_atom_sites_solution_primary direct
_audit_creation_date 2015-10-21
_audit_creation_method
;
Olex2 1.2
(compiled 2014.07.22 svn.r2960 for OlexSys, GUI svn.r4862)
;
_cell_angle_alpha 90
_cell_angle_beta 90
_cell_angle_gamma 90
_cell_formula_units_Z 4
_cell_length_a 7.156(3)
_cell_length_b 14.439(6)
_cell_length_c 23.483(9)
_cell_measurement_reflns_used 3466
_cell_measurement_temperature 296(2)
_cell_measurement_theta_max 21.35
_cell_measurement_theta_min 2.24
_cell_volume 2426.4(17)
_computing_cell_refinement 'SAINT v7.68A (Bruker, 2009)'
_computing_data_reduction 'SAINT v7.68A (Bruker, 2009)'
_computing_molecular_graphics 'Olex2 (Dolomanov et al., 2009)'
_computing_publication_material 'Olex2 (Dolomanov et al., 2009)'
_computing_structure_refinement 'XL (Sheldrick, 2008)'
_computing_structure_solution 'ShelXS (Sheldrick, 2008)'
_diffrn_ambient_temperature 296.15
_diffrn_measured_fraction_theta_full 1.000
_diffrn_measured_fraction_theta_max 0.990
_diffrn_measurement_device_type 'Bruker APEX-II CCD'
_diffrn_measurement_method '\f and \w scans'
_diffrn_radiation_monochromator graphite
_diffrn_radiation_type MoK\a
_diffrn_radiation_wavelength 0.71073
_diffrn_reflns_av_R_equivalents 0.0630
_diffrn_reflns_av_unetI/netI 0.0769
_diffrn_reflns_Laue_measured_fraction_full 1.000
_diffrn_reflns_Laue_measured_fraction_max 0.990
_diffrn_reflns_limit_h_max 9
_diffrn_reflns_limit_h_min -10
_diffrn_reflns_limit_k_max 20
_diffrn_reflns_limit_k_min -20
_diffrn_reflns_limit_l_max 33
_diffrn_reflns_limit_l_min -30
_diffrn_reflns_number 24822
_diffrn_reflns_point_group_measured_fraction_full 1.000
_diffrn_reflns_point_group_measured_fraction_max 0.988
_diffrn_reflns_theta_full 26.000
_diffrn_reflns_theta_max 30.906
_diffrn_reflns_theta_min 1.656
_diffrn_standards_number 0
_exptl_absorpt_coefficient_mu 0.729
_exptl_absorpt_correction_T_max 0.7461
_exptl_absorpt_correction_T_min 0.6810
_exptl_absorpt_correction_type multi-scan
_exptl_absorpt_process_details
;
SADABS-2008/1 (Bruker,2008) was used for absorption correction.
wR2(int) was 0.0651 before and 0.0539 after correction.
The Ratio of minimum to maximum transmission is 0.9127.
The \l/2 correction factor is 0.0015.
;
_exptl_crystal_colour yellow
_exptl_crystal_density_diffrn 1.447
_exptl_crystal_description block
_exptl_crystal_F_000 1096
_exptl_crystal_size_max 0.2
_exptl_crystal_size_mid 0.12
_exptl_crystal_size_min 0.1
_refine_diff_density_max 0.357
_refine_diff_density_min -0.438
_refine_diff_density_rms 0.066
_refine_ls_abs_structure_details
;
 Flack x determined using 1496 quotients [(I+)-(I-)]/[(I+)+(I-)]
 (Parsons, Flack and Wagner, Acta Cryst. B69 (2013) 249-259).
;
_refine_ls_abs_structure_Flack -0.01(2)
_refine_ls_extinction_method none
_refine_ls_goodness_of_fit_ref 0.982
_refine_ls_hydrogen_treatment constr
_refine_ls_matrix_type full
_refine_ls_number_parameters 300
_refine_ls_number_reflns 7588
_refine_ls_number_restraints 0
_refine_ls_restrained_S_all 0.982
_refine_ls_R_factor_all 0.0999
_refine_ls_R_factor_gt 0.0463
_refine_ls_shift/su_max 0.000
_refine_ls_shift/su_mean 0.000
_refine_ls_structure_factor_coef Fsqd
_refine_ls_weighting_details 'w=1/[\s^2^(Fo^2^)+(0.0372P)^2^] where P=(Fo^2^+2Fc^2^)/3'
_refine_ls_weighting_scheme calc
_refine_ls_wR_factor_gt 0.0838
_refine_ls_wR_factor_ref 0.0996
_reflns_Friedel_coverage 0.773
_reflns_Friedel_fraction_full 1.000
_reflns_Friedel_fraction_max 0.986
_reflns_number_gt 4485
_reflns_number_total 7588
_reflns_threshold_expression 'I > 2\s(I)'
_cod_data_source_file ja6b02302_si_003.cif
_cod_data_source_block mo_dm15783_0m
_cod_original_cell_volume 2426.5(16)
_cod_database_code 4130322
_shelxl_version_number 2014-3
_shelx_space_group_comment
;
The symmetry employed for this shelxl refinement is uniquely defined
by the following loop, which should always be used as a source of
symmetry information in preference to the above space-group names.
They are only intended as comments.
;
_shelx_estimated_absorpt_t_max 0.931
_shelx_estimated_absorpt_t_min 0.868
_olex2_refinement_description
;
1. Fixed Uiso
 At 1.2 times of:
  All C(H) groups, All C(H,H) groups
 At 1.5 times of:
  All C(H,H,H) groups
2.a Secondary CH2 refined with riding coordinates:
 C1(H1A,H1B), C2(H2A,H2B), C3(H3A,H3B), C4(H4A,H4B), C10(H10A,H10B), C17(H17A,
 H17B), C18(H18A,H18B), C20(H20A,H20B), C21(H21A,H21B), C28(H28A,H28B)
2.b Aromatic/amide H refined with riding coordinates:
 C6(H6), C7(H7), C8(H8), C13(H13), C14(H14), C23(H23), C24(H24)
2.c Idealised Me refined as rotating group:
 C29(H29A,H29B,H29C), C30(H30A,H30B,H30C)
;
_olex2_submission_special_instructions 'No special instructions were received'

loop_
_space_group_symop_operation_xyz
'x, y, z'
'x+1/2, -y+1/2, -z'
'-x, y+1/2, -z+1/2'
'-x+1/2, -y, z+1/2'

loop_
_atom_site_label
_atom_site_type_symbol
_atom_site_fract_x
_atom_site_fract_y
_atom_site_fract_z
_atom_site_U_iso_or_equiv
_atom_site_adp_type
_atom_site_occupancy
_atom_site_site_symmetry_order
_atom_site_calc_flag
_atom_site_refinement_flags_posn
Rh1 Rh 0.06714(6) 0.04584(3) 0.22026(2) 0.05062(13) Uani 1 1 d .
O1 O 0.2929(6) -0.1619(3) 0.15234(17) 0.0664(11) Uani 1 1 d .
O2 O -0.1489(5) 0.2759(2) 0.06950(18) 0.0534(10) Uani 1 1 d .
C1 C -0.2072(10) 0.0250(6) 0.2498(3) 0.086(2) Uani 1 1 d .
H1A H -0.2234 0.0216 0.2907 0.104 Uiso 1 1 calc R
H1B H -0.3048 0.0599 0.2307 0.104 Uiso 1 1 calc R
C2 C -0.1474(8) -0.0546(5) 0.2230(3) 0.0755(18) Uani 1 1 d .
H2A H -0.2070 -0.0697 0.1871 0.091 Uiso 1 1 calc R
H2B H -0.1256 -0.1080 0.2472 0.091 Uiso 1 1 calc R
C3 C 0.2253(10) -0.0422(5) 0.2745(3) 0.0794(18) Uani 1 1 d .
H3A H 0.1680 -0.1006 0.2850 0.095 Uiso 1 1 calc R
H3B H 0.3580 -0.0470 0.2665 0.095 Uiso 1 1 calc R
C4 C 0.1670(11) 0.0362(5) 0.3046(3) 0.086(2) Uani 1 1 d .
H4A H 0.2637 0.0798 0.3155 0.103 Uiso 1 1 calc R
H4B H 0.0739 0.0263 0.3340 0.103 Uiso 1 1 calc R
C5 C 0.0011(7) 0.1092(3) 0.1370(2) 0.0431(13) Uani 1 1 d .
C6 C 0.0412(9) 0.1826(4) 0.1760(2) 0.0592(15) Uani 1 1 d .
H6 H -0.0416 0.2289 0.1870 0.071 Uiso 1 1 calc R
C7 C 0.2243(10) 0.1734(5) 0.1947(3) 0.075(2) Uani 1 1 d .
H7 H 0.2852 0.2109 0.2210 0.091 Uiso 1 1 calc R
C8 C 0.3014(9) 0.0951(5) 0.1657(3) 0.0668(18) Uani 1 1 d .
H8 H 0.4221 0.0727 0.1708 0.080 Uiso 1 1 calc R
C9 C 0.1689(7) 0.0568(4) 0.1284(2) 0.0430(12) Uani 1 1 d .
C10 C 0.2043(7) -0.0165(4) 0.0844(2) 0.0470(13) Uani 1 1 d .
H10A H 0.1907 0.0112 0.0470 0.056 Uiso 1 1 calc R
H10B H 0.3328 -0.0370 0.0880 0.056 Uiso 1 1 calc R
C11 C 0.0799(8) -0.0997(3) 0.08749(18) 0.0418(11) Uani 1 1 d .
C12 C 0.1247(8) -0.1716(4) 0.1253(2) 0.0501(15) Uani 1 1 d .
C13 C 0.0076(10) -0.2455(4) 0.1335(3) 0.0618(18) Uani 1 1 d .
H13 H 0.0401 -0.2919 0.1591 0.074 Uiso 1 1 calc R
C14 C -0.1589(10) -0.2512(4) 0.1038(3) 0.0611(16) Uani 1 1 d .
H14 H -0.2393 -0.3008 0.1099 0.073 Uiso 1 1 calc R
C15 C -0.2055(9) -0.1830(4) 0.0652(2) 0.0511(14) Uani 1 1 d .
C16 C -0.0847(8) -0.1084(3) 0.05612(18) 0.0408(11) Uani 1 1 d .
C17 C -0.3725(8) -0.1779(4) 0.0266(3) 0.0574(16) Uani 1 1 d .
H17A H -0.4876 -0.1877 0.0475 0.069 Uiso 1 1 calc R
H17B H -0.3641 -0.2231 -0.0038 0.069 Uiso 1 1 calc R
C18 C -0.3617(7) -0.0790(4) 0.0032(2) 0.0493(14) Uani 1 1 d .
H18A H -0.4362 -0.0374 0.0264 0.059 Uiso 1 1 calc R
H18B H -0.4077 -0.0768 -0.0356 0.059 Uiso 1 1 calc R
C19 C -0.1531(6) -0.0508(4) 0.00534(18) 0.0402(10) Uani 1 1 d .
C20 C -0.0532(10) -0.0834(4) -0.0497(2) 0.0571(14) Uani 1 1 d .
H20A H 0.0798 -0.0908 -0.0433 0.069 Uiso 1 1 calc R
H20B H -0.1043 -0.1419 -0.0628 0.069 Uiso 1 1 calc R
C21 C -0.0902(10) -0.0070(4) -0.0927(2) 0.0628(16) Uani 1 1 d .
H21A H 0.0121 -0.0014 -0.1195 0.075 Uiso 1 1 calc R
H21B H -0.2052 -0.0182 -0.1134 0.075 Uiso 1 1 calc R
C22 C -0.1061(7) 0.0779(4) -0.0560(2) 0.0477(14) Uani 1 1 d .
C23 C -0.0994(8) 0.1698(4) -0.0713(2) 0.0584(16) Uani 1 1 d .
H23 H -0.0843 0.1859 -0.1094 0.070 Uiso 1 1 calc R
C24 C -0.1148(7) 0.2379(4) -0.0310(2) 0.0539(15) Uani 1 1 d .
H24 H -0.1104 0.2999 -0.0416 0.065 Uiso 1 1 calc R
C25 C -0.1369(7) 0.2136(4) 0.0258(2) 0.0450(13) Uani 1 1 d .
C26 C -0.1513(6) 0.1203(3) 0.0427(2) 0.0366(11) Uani 1 1 d .
C27 C -0.1326(6) 0.0537(4) 0.00143(18) 0.0380(10) Uani 1 1 d .
C28 C -0.1785(6) 0.0982(3) 0.10467(19) 0.0366(11) Uani 1 1 d .
H28A H -0.2231 0.0351 0.1085 0.044 Uiso 1 1 calc R
H28B H -0.2724 0.1393 0.1206 0.044 Uiso 1 1 calc R
C29 C -0.1165(9) 0.3709(4) 0.0573(3) 0.0691(18) Uani 1 1 d .
H29A H -0.2083 0.3925 0.0306 0.104 Uiso 1 1 calc GR
H29B H 0.0060 0.3782 0.0413 0.104 Uiso 1 1 calc GR
H29C H -0.1253 0.4063 0.0918 0.104 Uiso 1 1 calc GR
C30 C 0.3553(11) -0.2347(5) 0.1879(3) 0.089(2) Uani 1 1 d .
H30A H 0.3645 -0.2907 0.1661 0.133 Uiso 1 1 calc GR
H30B H 0.2679 -0.2434 0.2185 0.133 Uiso 1 1 calc GR
H30C H 0.4757 -0.2193 0.2033 0.133 Uiso 1 1 calc GR

loop_
_atom_site_aniso_label
_atom_site_aniso_U_11
_atom_site_aniso_U_22
_atom_site_aniso_U_33
_atom_site_aniso_U_23
_atom_site_aniso_U_13
_atom_site_aniso_U_12
Rh1 0.0655(3) 0.0538(2) 0.03253(17) 0.0001(2) -0.0071(2) -0.0039(2)
O1 0.068(3) 0.072(3) 0.059(3) 0.016(2) -0.010(2) 0.016(2)
O2 0.061(3) 0.037(2) 0.062(2) 0.0040(18) -0.001(2) -0.0025(17)
C1 0.077(4) 0.134(8) 0.048(3) 0.003(4) 0.013(3) -0.014(5)
C2 0.086(4) 0.084(5) 0.057(3) 0.015(4) 0.006(4) -0.026(4)
C3 0.106(5) 0.076(4) 0.057(4) 0.001(4) -0.024(4) 0.017(4)
C4 0.119(6) 0.092(5) 0.046(3) -0.001(4) -0.025(4) 0.028(5)
C5 0.055(3) 0.040(3) 0.034(2) 0.006(2) 0.000(2) -0.008(2)
C6 0.075(4) 0.045(3) 0.058(3) -0.001(2) -0.014(3) -0.001(3)
C7 0.092(5) 0.060(4) 0.074(4) -0.001(3) -0.026(4) -0.029(4)
C8 0.051(3) 0.084(5) 0.066(4) 0.022(4) -0.019(3) -0.019(3)
C9 0.036(3) 0.054(3) 0.039(3) 0.016(3) 0.000(2) -0.005(3)
C10 0.031(3) 0.067(4) 0.042(3) 0.010(2) 0.005(2) 0.006(2)
C11 0.048(3) 0.044(3) 0.034(2) 0.003(2) 0.007(3) 0.011(3)
C12 0.058(4) 0.056(4) 0.036(3) 0.001(2) -0.004(3) 0.015(3)
C13 0.090(5) 0.043(3) 0.053(3) 0.006(3) -0.008(3) 0.011(3)
C14 0.092(5) 0.037(3) 0.054(4) 0.005(3) 0.004(4) -0.005(3)
C15 0.063(4) 0.043(3) 0.047(3) -0.004(2) 0.005(3) -0.004(3)
C16 0.050(3) 0.041(3) 0.032(2) -0.0033(19) 0.005(2) 0.010(3)
C17 0.066(4) 0.050(3) 0.056(3) -0.007(3) -0.006(3) -0.009(3)
C18 0.048(3) 0.047(3) 0.053(3) 0.000(2) -0.006(3) -0.003(2)
C19 0.043(2) 0.046(3) 0.033(2) 0.001(2) 0.000(2) 0.004(2)
C20 0.065(4) 0.064(3) 0.042(3) -0.009(2) 0.001(3) 0.015(3)
C21 0.070(4) 0.086(4) 0.032(3) -0.001(3) -0.002(3) 0.010(4)
C22 0.038(3) 0.069(4) 0.036(3) 0.010(2) 0.002(2) 0.007(2)
C23 0.049(4) 0.082(4) 0.044(3) 0.027(3) 0.006(3) 0.006(3)
C24 0.052(4) 0.050(3) 0.059(3) 0.021(3) -0.003(3) 0.002(3)
C25 0.034(3) 0.050(3) 0.052(3) 0.011(3) -0.003(2) 0.002(2)
C26 0.027(2) 0.046(3) 0.037(3) 0.003(2) -0.003(2) 0.001(2)
C27 0.031(2) 0.049(3) 0.034(2) 0.008(2) -0.0017(18) 0.004(2)
C28 0.038(3) 0.034(3) 0.038(3) 0.002(2) 0.007(2) 0.003(2)
C29 0.070(5) 0.046(3) 0.092(5) 0.005(3) 0.001(4) -0.004(3)
C30 0.110(6) 0.095(6) 0.062(4) 0.013(4) -0.025(4) 0.039(5)

loop_
_atom_type_symbol
_atom_type_description
_atom_type_scat_dispersion_real
_atom_type_scat_dispersion_imag
_atom_type_scat_source
C C 0.0033 0.0016 'International Tables Vol C Tables 4.2.6.8 and 6.1.1.4'
H H 0.0000 0.0000 'International Tables Vol C Tables 4.2.6.8 and 6.1.1.4'
O O 0.0106 0.0060 'International Tables Vol C Tables 4.2.6.8 and 6.1.1.4'
Rh Rh -1.1178 0.9187 'International Tables Vol C Tables 4.2.6.8 and 6.1.1.4'

loop_
_geom_angle_atom_site_label_1
_geom_angle_atom_site_label_2
_geom_angle_atom_site_label_3
_geom_angle
C1 Rh1 C2 38.2(3)
C1 Rh1 C3 102.4(3)
C1 Rh1 C4 89.8(3)
C1 Rh1 C5 98.7(2)
C1 Rh1 C6 101.6(3)
C1 Rh1 C7 132.4(3)
C1 Rh1 C8 159.7(3)
C1 Rh1 C9 128.3(2)
C2 Rh1 C3 87.6(3)
C2 Rh1 C5 99.0(2)
C2 Rh1 C6 124.0(3)
C2 Rh1 C7 159.6(3)
C2 Rh1 C8 141.6(3)
C2 Rh1 C9 108.0(2)
C3 Rh1 C5 153.1(2)
C3 Rh1 C6 148.2(3)
C3 Rh1 C7 112.6(3)
C3 Rh1 C8 97.7(3)
C3 Rh1 C9 116.0(2)
C4 Rh1 C2 99.9(3)
C4 Rh1 C3 38.6(2)
C4 Rh1 C5 158.5(2)
C4 Rh1 C6 121.5(3)
C4 Rh1 C7 97.8(3)
C4 Rh1 C8 107.8(3)
C4 Rh1 C9 141.6(2)
C5 Rh1 C6 37.46(18)
C5 Rh1 C7 62.0(2)
C5 Rh1 C8 61.3(2)
C5 Rh1 C9 37.20(18)
C6 Rh1 C7 36.1(2)
C6 Rh1 C9 61.7(2)
C7 Rh1 C9 61.9(2)
C8 Rh1 C6 60.9(2)
C8 Rh1 C7 37.3(2)
C8 Rh1 C9 36.3(2)
C12 O1 C30 118.4(5)
C25 O2 C29 118.3(5)
Rh1 C1 H1A 116.5
Rh1 C1 H1B 116.5
H1A C1 H1B 113.5
C2 C1 Rh1 71.3(4)
C2 C1 H1A 116.5
C2 C1 H1B 116.5
Rh1 C2 H2A 116.6
Rh1 C2 H2B 116.6
C1 C2 Rh1 70.6(4)
C1 C2 H2A 116.6
C1 C2 H2B 116.6
H2A C2 H2B 113.6
Rh1 C3 H3A 116.6
Rh1 C3 H3B 116.6
H3A C3 H3B 113.6
C4 C3 Rh1 70.1(3)
C4 C3 H3A 116.6
C4 C3 H3B 116.6
Rh1 C4 H4A 116.5
Rh1 C4 H4B 116.5
C3 C4 Rh1 71.3(3)
C3 C4 H4A 116.5
C3 C4 H4B 116.5
H4A C4 H4B 113.5
C6 C5 Rh1 72.4(3)
C6 C5 C9 108.2(5)
C6 C5 C28 125.1(5)
C9 C5 Rh1 74.2(3)
C9 C5 C28 126.1(4)
C28 C5 Rh1 126.0(3)
Rh1 C6 H6 123.9
C5 C6 Rh1 70.1(3)
C5 C6 H6 125.6
C7 C6 Rh1 72.0(3)
C7 C6 C5 108.7(5)
C7 C6 H6 125.6
Rh1 C7 H7 122.4
C6 C7 Rh1 71.9(3)
C6 C7 H7 126.6
C6 C7 C8 106.8(5)
C8 C7 Rh1 70.8(3)
C8 C7 H7 126.6
Rh1 C8 H8 120.9
C7 C8 Rh1 71.8(4)
C7 C8 H8 124.8
C9 C8 Rh1 74.0(3)
C9 C8 C7 110.4(6)
C9 C8 H8 124.8
C5 C9 Rh1 68.6(3)
C5 C9 C10 127.6(4)
C8 C9 Rh1 69.7(3)
C8 C9 C5 105.6(5)
C8 C9 C10 126.4(5)
C10 C9 Rh1 130.9(4)
C9 C10 H10A 108.4
C9 C10 H10B 108.4
H10A C10 H10B 107.4
C11 C10 C9 115.7(4)
C11 C10 H10A 108.4
C11 C10 H10B 108.4
C12 C11 C10 119.2(5)
C16 C11 C10 123.3(4)
C16 C11 C12 117.4(5)
O1 C12 C11 114.7(5)
O1 C12 C13 123.6(5)
C13 C12 C11 121.7(5)
C12 C13 H13 119.9
C12 C13 C14 120.2(5)
C14 C13 H13 119.9
C13 C14 H14 120.1
C15 C14 C13 119.8(6)
C15 C14 H14 120.1
C14 C15 C16 120.1(6)
C14 C15 C17 128.6(5)
C16 C15 C17 111.2(5)
C11 C16 C15 120.7(4)
C11 C16 C19 129.2(5)
C15 C16 C19 109.8(5)
C15 C17 H17A 111.2
C15 C17 H17B 111.2
C15 C17 C18 102.8(4)
H17A C17 H17B 109.1
C18 C17 H17A 111.2
C18 C17 H17B 111.2
C17 C18 H18A 110.5
C17 C18 H18B 110.5
C17 C18 C19 106.4(4)
H18A C18 H18B 108.6
C19 C18 H18A 110.5
C19 C18 H18B 110.5
C16 C19 C18 101.0(4)
C16 C19 C20 109.7(4)
C18 C19 C20 109.7(4)
C27 C19 C16 123.7(4)
C27 C19 C18 110.6(4)
C27 C19 C20 101.9(4)
C19 C20 H20A 110.8
C19 C20 H20B 110.8
H20A C20 H20B 108.9
C21 C20 C19 104.6(4)
C21 C20 H20A 110.8
C21 C20 H20B 110.8
C20 C21 H21A 111.1
C20 C21 H21B 111.1
H21A C21 H21B 109.1
C22 C21 C20 103.1(4)
C22 C21 H21A 111.1
C22 C21 H21B 111.1
C23 C22 C21 129.5(5)
C23 C22 C27 119.7(5)
C27 C22 C21 110.8(5)
C22 C23 H23 119.7
C24 C23 C22 120.6(5)
C24 C23 H23 119.7
C23 C24 H24 120.3
C23 C24 C25 119.5(5)
C25 C24 H24 120.3
O2 C25 C24 124.2(5)
O2 C25 C26 114.4(5)
C24 C25 C26 121.4(5)
C25 C26 C28 119.1(4)
C27 C26 C25 117.6(5)
C27 C26 C28 123.2(4)
C22 C27 C19 108.6(4)
C26 C27 C19 130.1(4)
C26 C27 C22 121.1(5)
C5 C28 H28A 109.5
C5 C28 H28B 109.5
C26 C28 C5 110.9(4)
C26 C28 H28A 109.5
C26 C28 H28B 109.5
H28A C28 H28B 108.0
O2 C29 H29A 109.5
O2 C29 H29B 109.5
O2 C29 H29C 109.5
H29A C29 H29B 109.5
H29A C29 H29C 109.5
H29B C29 H29C 109.5
O1 C30 H30A 109.5
O1 C30 H30B 109.5
O1 C30 H30C 109.5
H30A C30 H30B 109.5
H30A C30 H30C 109.5
H30B C30 H30C 109.5

loop_
_geom_bond_atom_site_label_1
_geom_bond_atom_site_label_2
_geom_bond_distance
Rh1 C1 2.104(7)
Rh1 C2 2.113(6)
Rh1 C3 2.126(6)
Rh1 C4 2.110(6)
Rh1 C5 2.209(5)
Rh1 C6 2.239(5)
Rh1 C7 2.240(6)
Rh1 C8 2.226(6)
Rh1 C9 2.282(5)
O1 C12 1.369(7)
O1 C30 1.416(7)
O2 C25 1.368(7)
O2 C29 1.420(6)
C1 H1A 0.9700
C1 H1B 0.9700
C1 C2 1.379(9)
C2 H2A 0.9700
C2 H2B 0.9700
C3 H3A 0.9700
C3 H3B 0.9700
C3 C4 1.398(9)
C4 H4A 0.9700
C4 H4B 0.9700
C5 C6 1.429(7)
C5 C9 1.434(7)
C5 C28 1.502(7)
C6 H6 0.9300
C6 C7 1.389(9)
C7 H7 0.9300
C7 C8 1.430(9)
C8 H8 0.9300
C8 C9 1.404(8)
C9 C10 1.501(7)
C10 H10A 0.9700
C10 H10B 0.9700
C10 C11 1.497(7)
C11 C12 1.403(7)
C11 C16 1.394(8)
C12 C13 1.370(8)
C13 H13 0.9300
C13 C14 1.382(9)
C14 H14 0.9300
C14 C15 1.380(8)
C15 C16 1.398(7)
C15 C17 1.503(8)
C16 C19 1.534(6)
C17 H17A 0.9700
C17 H17B 0.9700
C17 C18 1.531(8)
C18 H18A 0.9700
C18 H18B 0.9700
C18 C19 1.548(7)
C19 C20 1.550(7)
C19 C27 1.519(8)
C20 H20A 0.9700
C20 H20B 0.9700
C20 C21 1.518(7)
C21 H21A 0.9700
C21 H21B 0.9700
C21 C22 1.502(7)
C22 C23 1.375(8)
C22 C27 1.407(6)
C23 H23 0.9300
C23 C24 1.369(8)
C24 H24 0.9300
C24 C25 1.388(7)
C25 C26 1.408(7)
C26 C27 1.373(7)
C26 C28 1.502(6)
C28 H28A 0.9700
C28 H28B 0.9700
C29 H29A 0.9600
C29 H29B 0.9600
C29 H29C 0.9600
C30 H30A 0.9600
C30 H30B 0.9600
C30 H30C 0.9600

loop_
_geom_torsion_atom_site_label_1
_geom_torsion_atom_site_label_2
_geom_torsion_atom_site_label_3
_geom_torsion_atom_site_label_4
_geom_torsion
Rh1 C5 C6 C7 61.9(4)
Rh1 C5 C9 C8 -60.2(4)
Rh1 C5 C9 C10 125.9(5)
Rh1 C5 C28 C26 -159.3(3)
Rh1 C6 C7 C8 62.7(4)
Rh1 C7 C8 C9 64.5(4)
Rh1 C8 C9 C5 59.5(3)
Rh1 C8 C9 C10 -126.5(5)
Rh1 C9 C10 C11 32.4(6)
O1 C12 C13 C14 -179.0(5)
O2 C25 C26 C27 -177.3(4)
O2 C25 C26 C28 0.3(6)
C5 C6 C7 Rh1 -60.8(4)
C5 C6 C7 C8 1.9(7)
C5 C9 C10 C11 -61.0(7)
C6 C5 C9 Rh1 64.9(4)
C6 C5 C9 C8 4.7(6)
C6 C5 C9 C10 -169.2(5)
C6 C5 C28 C26 107.6(5)
C6 C7 C8 Rh1 -63.4(4)
C6 C7 C8 C9 1.1(7)
C7 C8 C9 Rh1 -63.1(5)
C7 C8 C9 C5 -3.6(6)
C7 C8 C9 C10 170.3(5)
C8 C9 C10 C11 126.4(6)
C9 C5 C6 Rh1 -66.1(4)
C9 C5 C6 C7 -4.1(6)
C9 C5 C28 C26 -62.8(6)
C9 C10 C11 C12 -83.7(6)
C9 C10 C11 C16 93.6(6)
C10 C11 C12 O1 -6.2(7)
C10 C11 C12 C13 174.2(5)
C10 C11 C16 C15 -173.1(4)
C10 C11 C16 C19 14.0(8)
C11 C12 C13 C14 0.6(9)
C11 C16 C19 C18 -164.8(5)
C11 C16 C19 C20 79.4(6)
C11 C16 C19 C27 -40.7(7)
C12 C11 C16 C15 4.3(7)
C12 C11 C16 C19 -168.7(5)
C12 C13 C14 C15 1.1(9)
C13 C14 C15 C16 -0.1(9)
C13 C14 C15 C17 176.6(6)
C14 C15 C16 C11 -2.7(8)
C14 C15 C16 C19 171.5(5)
C14 C15 C17 C18 169.9(6)
C15 C16 C19 C18 21.7(5)
C15 C16 C19 C20 -94.1(5)
C15 C16 C19 C27 145.7(4)
C15 C17 C18 C19 26.6(6)
C16 C11 C12 O1 176.4(4)
C16 C11 C12 C13 -3.3(8)
C16 C15 C17 C18 -13.2(6)
C16 C19 C20 C21 -165.2(5)
C16 C19 C27 C22 146.9(4)
C16 C19 C27 C26 -38.8(7)
C17 C15 C16 C11 -179.9(5)
C17 C15 C16 C19 -5.7(6)
C17 C18 C19 C16 -29.3(5)
C17 C18 C19 C20 86.4(5)
C17 C18 C19 C27 -161.9(4)
C18 C19 C20 C21 84.7(6)
C18 C19 C27 C22 -93.4(5)
C18 C19 C27 C26 80.9(6)
C19 C20 C21 C22 29.9(6)
C20 C19 C27 C22 23.2(5)
C20 C19 C27 C26 -162.5(5)
C20 C21 C22 C23 164.5(6)
C20 C21 C22 C27 -16.0(6)
C21 C22 C23 C24 -179.3(6)
C21 C22 C27 C19 -4.9(6)
C21 C22 C27 C26 -179.8(5)
C22 C23 C24 C25 0.1(9)
C23 C22 C27 C19 174.6(5)
C23 C22 C27 C26 -0.3(7)
C23 C24 C25 O2 178.3(5)
C23 C24 C25 C26 -2.5(8)
C24 C25 C26 C27 3.4(7)
C24 C25 C26 C28 -178.9(5)
C25 C26 C27 C19 -175.7(4)
C25 C26 C27 C22 -2.0(7)
C25 C26 C28 C5 -76.2(5)
C27 C19 C20 C21 -32.6(5)
C27 C22 C23 C24 1.3(8)
C27 C26 C28 C5 101.3(5)
C28 C5 C6 Rh1 122.0(5)
C28 C5 C6 C7 -176.0(5)
C28 C5 C9 Rh1 -123.3(5)
C28 C5 C9 C8 176.4(5)
C28 C5 C9 C10 2.6(8)
C28 C26 C27 C19 6.8(8)
C28 C26 C27 C22 -179.6(4)
C29 O2 C25 C24 -7.2(8)
C29 O2 C25 C26 173.6(5)
C30 O1 C12 C11 -175.3(5)
C30 O1 C12 C13 4.3(8)
